data_7238855
loop_
_publ_author_name
'Heering, Christian'
'Boldog, Ishtvan'
'Vasylyeva, Vera'
'Sanchiz, Joaqu\'in'
'Janiak, Christoph'

_publ_section_title
;
 Bifunctional pyrazolate--carboxylate ligands for isoreticular cobalt and
 zinc MOF-5 analogs with magnetic analysis of the {Co4(\m4-O)} node
;
_journal_issue 45
_journal_name_full CrystEngComm
_journal_page_first 9757
_journal_paper_doi 10.1039/c3ce41426d
_journal_volume 15
_journal_year 2013
_chemical_absolute_configuration ad
_chemical_formula_moiety 'C18 H18 Co4 N6 O7'
_chemical_formula_sum 'C18 H18 Co4 N6 O7'
_chemical_formula_weight 666.11
_chemical_name_common HHU-1
_space_group_crystal_system cubic
_space_group_IT_number 216
_space_group_name_Hall 'F -4 2 3'
_space_group_name_H-M_alt 'F -4 3 m'
_symmetry_space_group_name_Hall 'F -4 2 3'
_symmetry_space_group_name_H-M 'F -4 3 m'
_atom_sites_solution_hydrogens geom
_atom_sites_solution_primary direct
_atom_sites_solution_secondary difmap
_audit_creation_date 2013-08-14
_audit_creation_method
;
  Olex2 1.1-beta
  (compiled 2011.11.01 svn.r2039, GUI svn.r3906)
;
_cell_angle_alpha 90.00
_cell_angle_beta 90.00
_cell_angle_gamma 90.00
_cell_formula_units_Z 8
_cell_length_a 20.1090(7)
_cell_length_b 20.1090(7)
_cell_length_c 20.1090(7)
_cell_measurement_reflns_used 526
_cell_measurement_temperature 293(2)
_cell_measurement_theta_max 66.2526
_cell_measurement_theta_min 4.3938
_cell_volume 8131.5(5)
_computing_cell_refinement
;
CrysAlisPro, Agilent Technologies,
Version 1.171.36.2 (release 08-11-2011 CrysAlis171 .NET)
(compiled Nov 15 2011,12:54:45)
;
_computing_data_collection
;
CrysAlisPro, Agilent Technologies,
Version 1.171.36.2 (release 08-11-2011 CrysAlis171 .NET)
(compiled Nov 15 2011,12:54:45)
;
_computing_data_reduction
;
CrysAlisPro, Agilent Technologies,
Version 1.171.36.2 (release 08-11-2011 CrysAlis171 .NET)
(compiled Nov 15 2011,12:54:45)
;
_computing_molecular_graphics
;
O. V. Dolomanov, L. J. Bourhis, R. J. Gildea, J. A. K. Howard and H. Puschmann,
OLEX2: a complete structure solution, refinement and analysis program.
J. Appl. Cryst. (2009). 42, 339-341.
;
_computing_publication_material
;
O. V. Dolomanov, L. J. Bourhis, R. J. Gildea, J. A. K. Howard and H. Puschmann,
OLEX2: a complete structure solution, refinement and analysis program.
J. Appl. Cryst. (2009). 42, 339-341.
;
_computing_structure_refinement
;
SHELXL, G.M. Sheldrick, Acta Cryst.
2008). A64, 112-122
;
_computing_structure_solution
;
SHELXS, G.M. Sheldrick, Acta Cryst.
(2008). A64, 112-122
;
_diffrn_ambient_temperature 293(2)
_diffrn_detector_area_resol_mean 5.1734
_diffrn_measured_fraction_theta_full 0.990
_diffrn_measured_fraction_theta_max 0.990
_diffrn_measurement_details
;
#__ type_ start__ end____ width___ exp.time_
  1 omega  -91.00  -48.00   1.0000    5.0000
omega____ theta____ kappa____ phi______ frames
    -      -38.5000  133.0000   25.0000 43

#__ type_ start__ end____ width___ exp.time_
  2 omega   44.00   71.00   1.0000   30.0000
omega____ theta____ kappa____ phi______ frames
    -      106.4053  -30.0000  120.0000 27

#__ type_ start__ end____ width___ exp.time_
  3 omega   33.00   89.00   1.0000   30.0000
omega____ theta____ kappa____ phi______ frames
    -      106.4053  -30.0000    0.0000 56
;
_diffrn_measurement_device_type 'SuperNova, Dual, Cu at zero, Atlas'
_diffrn_measurement_method '\w scans'
_diffrn_orient_matrix_UB_11 -0.0115050000
_diffrn_orient_matrix_UB_12 0.0023011000
_diffrn_orient_matrix_UB_13 0.0757680000
_diffrn_orient_matrix_UB_21 0.0753513000
_diffrn_orient_matrix_UB_22 -0.0074872000
_diffrn_orient_matrix_UB_23 0.0116468000
_diffrn_orient_matrix_UB_31 0.0075854000
_diffrn_orient_matrix_UB_32 0.0761674000
_diffrn_orient_matrix_UB_33 -0.0009108000
_diffrn_radiation_monochromator mirror
_diffrn_radiation_type 'Cu K\a'
_diffrn_radiation_wavelength 1.5418
_diffrn_reflns_av_R_equivalents 0.0354
_diffrn_reflns_av_unetI/netI 0.0378
_diffrn_reflns_limit_h_max 23
_diffrn_reflns_limit_h_min -8
_diffrn_reflns_limit_k_max 16
_diffrn_reflns_limit_k_min -4
_diffrn_reflns_limit_l_max 21
_diffrn_reflns_limit_l_min -23
_diffrn_reflns_number 1559
_diffrn_reflns_theta_full 66.36
_diffrn_reflns_theta_max 66.36
_diffrn_reflns_theta_min 4.40
_diffrn_source 'SuperNova (Cu) X-ray Source'
_exptl_absorpt_coefficient_mu 12.829
_exptl_absorpt_correction_T_max 0.307
_exptl_absorpt_correction_T_min 0.196
_exptl_absorpt_correction_type gaussian
_exptl_absorpt_process_details
;
CrysAlisPro, Agilent Technologies,
Version 1.171.36.2 (release 08-11-2011 CrysAlis171 .NET)
(compiled Nov 15 2011,12:54:45)
Numerical absorption correction based on gaussian integration over
			a multifaceted crystal model
;
_exptl_crystal_colour 'blue violet'
_exptl_crystal_density_diffrn 1.088
_exptl_crystal_density_method 'not measured'
_exptl_crystal_description cube
_exptl_crystal_F_000 2656
_exptl_crystal_size_max 0.13
_exptl_crystal_size_mid 0.11
_exptl_crystal_size_min 0.11
_platon_squeeze_details
;
The unit cell contains solvent molecules which have been treated 
as a diffuse contribution to the overall scattering without specific 
atom positions by SQUEEZE/PLATON.
;
_refine_diff_density_max 1.341
_refine_diff_density_min -0.668
_refine_diff_density_rms 0.126
_refine_ls_abs_structure_details 'Flack H D (1983), Acta Cryst. A39, 876-881'
_refine_ls_abs_structure_Flack 0.42(7)
_refine_ls_extinction_method none
_refine_ls_goodness_of_fit_ref 1.157
_refine_ls_hydrogen_treatment constr
_refine_ls_matrix_type full
_refine_ls_number_parameters 54
_refine_ls_number_reflns 641
_refine_ls_number_restraints 71
_refine_ls_restrained_S_all 1.181
_refine_ls_R_factor_all 0.0814
_refine_ls_R_factor_gt 0.0723
_refine_ls_shift/su_max 0.000
_refine_ls_shift/su_mean 0.000
_refine_ls_structure_factor_coef Fsqd
_refine_ls_weighting_details 'calc w=1/[\s^2^(Fo^2^)+(0.1476P)^2^+5.2065P] where P=(Fo^2^+2Fc^2^)/3'
_refine_ls_weighting_scheme calc
_refine_ls_wR_factor_gt 0.2078
_refine_ls_wR_factor_ref 0.2203
_reflns_number_gt 503
_reflns_number_total 641
_reflns_threshold_expression >2sigma(I)
_cod_data_source_file c3ce41426d.txt
_cod_data_source_block ibe19
_cod_database_code 7238855
_chemical_oxdiff_formula 'Co4 C18 H18 N6 O7 Cl8 (C O H4)8'
_reflns_odcompleteness_completeness 99.04
_reflns_odcompleteness_iscentric 1
_reflns_odcompleteness_theta 66.49

loop_
_space_group_symop_id
_space_group_symop_operation_xyz
1 'x, y, z'
2 'y, -x, -z'
3 '-x, -y, z'
4 '-y, x, -z'
5 '-x, z, -y'
6 'x, -y, -z'
7 '-x, -z, y'
8 '-z, -y, x'
9 '-x, y, -z'
10 'z, -y, -x'
11 'z, x, y'
12 'y, z, x'
13 '-y, -z, x'
14 'z, -x, -y'
15 '-y, z, -x'
16 '-z, -x, y'
17 '-z, x, -y'
18 'y, -z, -x'
19 '-y, -x, z'
20 'y, x, z'
21 'x, -z, -y'
22 'x, z, y'
23 '-z, y, -x'
24 'z, y, x'
25 'x, y+1/2, z+1/2'
26 'y, -x+1/2, -z+1/2'
27 '-x, -y+1/2, z+1/2'
28 '-y, x+1/2, -z+1/2'
29 '-x, z+1/2, -y+1/2'
30 'x, -y+1/2, -z+1/2'
31 '-x, -z+1/2, y+1/2'
32 '-z, -y+1/2, x+1/2'
33 '-x, y+1/2, -z+1/2'
34 'z, -y+1/2, -x+1/2'
35 'z, x+1/2, y+1/2'
36 'y, z+1/2, x+1/2'
37 '-y, -z+1/2, x+1/2'
38 'z, -x+1/2, -y+1/2'
39 '-y, z+1/2, -x+1/2'
40 '-z, -x+1/2, y+1/2'
41 '-z, x+1/2, -y+1/2'
42 'y, -z+1/2, -x+1/2'
43 '-y, -x+1/2, z+1/2'
44 'y, x+1/2, z+1/2'
45 'x, -z+1/2, -y+1/2'
46 'x, z+1/2, y+1/2'
47 '-z, y+1/2, -x+1/2'
48 'z, y+1/2, x+1/2'
49 'x+1/2, y, z+1/2'
50 'y+1/2, -x, -z+1/2'
51 '-x+1/2, -y, z+1/2'
52 '-y+1/2, x, -z+1/2'
53 '-x+1/2, z, -y+1/2'
54 'x+1/2, -y, -z+1/2'
55 '-x+1/2, -z, y+1/2'
56 '-z+1/2, -y, x+1/2'
57 '-x+1/2, y, -z+1/2'
58 'z+1/2, -y, -x+1/2'
59 'z+1/2, x, y+1/2'
60 'y+1/2, z, x+1/2'
61 '-y+1/2, -z, x+1/2'
62 'z+1/2, -x, -y+1/2'
63 '-y+1/2, z, -x+1/2'
64 '-z+1/2, -x, y+1/2'
65 '-z+1/2, x, -y+1/2'
66 'y+1/2, -z, -x+1/2'
67 '-y+1/2, -x, z+1/2'
68 'y+1/2, x, z+1/2'
69 'x+1/2, -z, -y+1/2'
70 'x+1/2, z, y+1/2'
71 '-z+1/2, y, -x+1/2'
72 'z+1/2, y, x+1/2'
73 'x+1/2, y+1/2, z'
74 'y+1/2, -x+1/2, -z'
75 '-x+1/2, -y+1/2, z'
76 '-y+1/2, x+1/2, -z'
77 '-x+1/2, z+1/2, -y'
78 'x+1/2, -y+1/2, -z'
79 '-x+1/2, -z+1/2, y'
80 '-z+1/2, -y+1/2, x'
81 '-x+1/2, y+1/2, -z'
82 'z+1/2, -y+1/2, -x'
83 'z+1/2, x+1/2, y'
84 'y+1/2, z+1/2, x'
85 '-y+1/2, -z+1/2, x'
86 'z+1/2, -x+1/2, -y'
87 '-y+1/2, z+1/2, -x'
88 '-z+1/2, -x+1/2, y'
89 '-z+1/2, x+1/2, -y'
90 'y+1/2, -z+1/2, -x'
91 '-y+1/2, -x+1/2, z'
92 'y+1/2, x+1/2, z'
93 'x+1/2, -z+1/2, -y'
94 'x+1/2, z+1/2, y'
95 '-z+1/2, y+1/2, -x'
96 'z+1/2, y+1/2, x'

loop_
_atom_site_label
_atom_site_type_symbol
_atom_site_fract_x
_atom_site_fract_y
_atom_site_fract_z
_atom_site_U_iso_or_equiv
_atom_site_adp_type
_atom_site_occupancy
_atom_site_symmetry_multiplicity
_atom_site_calc_flag
_atom_site_refinement_flags
_atom_site_disorder_assembly
_atom_site_disorder_group
Co1 Co 0.05674(9) 0.55674(9) 0.55674(9) 0.0389(9) Uani 1 6 d SDU . .
Co2 Co 0.05511(8) 0.55511(8) 0.94489(8) 0.0345(8) Uani 1 6 d SDU . .
O1 O 0.0000 0.5000 0.5000 0.050(3) Uani 1 24 d SU . .
O2 O 0.0000 0.5000 1.0000 0.043(4) Uani 1 24 d SU . .
O3 O 0.0378(5) 0.5378(5) 0.8535(6) 0.060(3) Uani 0.25 1 d PDU A 1
N4 N 0.02292(18) 0.52292(18) 0.6458(7) 0.059(3) Uani 0.50 2 d SPDU . 1
C1 C 0.0000 0.5000 0.7454(8) 0.072(4) Uani 1 4 d SDU . .
C2 C 0.0000 0.5000 0.8193(9) 0.062(4) Uani 0.50 4 d SPDU . 1
C4 C 0.0389(5) 0.5389(5) 0.7068(6) 0.065(3) Uani 0.50 2 d SPDU . 1
C5 C 0.1090(9) 0.5558(18) 0.7261(13) 0.061(5) Uani 0.25 1 d PDU . 1
H5A H 0.1286 0.5783 0.6888 0.092 Uiso 0.25 1 d PR . 1
H5B H 0.1358 0.5182 0.7378 0.092 Uiso 0.25 1 d PR . 1
H5C H 0.1063 0.5894 0.7631 0.092 Uiso 0.25 1 d PR . 1
O4 O 0.0426(5) 0.5426(5) 0.6498(6) 0.059(3) Uani 0.50 2 d SPD . 2
N3 N 0.0200(7) 0.5200(7) 0.8568(6) 0.060(3) Uani 0.50 2 d SPD . 2
C7 C 0.0000 0.5000 0.6719(10) 0.062(4) Uani 0.50 4 d SPD . 2
C6 C 0.0941(9) 0.5941(9) 0.7784(11) 0.061(5) Uani 0.50 2 d SP . 2
H6A H 0.0743 0.6241 0.7438 0.092 Uiso 0.25 1 d PR . 2
H6B H 0.1387 0.5862 0.7659 0.092 Uiso 0.25 1 d PR . 2
H6C H 0.0949 0.6228 0.8190 0.092 Uiso 0.25 1 d PR . 2
C3 C 0.0336(7) 0.5336(7) 0.7942(7) 0.065(3) Uani 0.50 2 d SPD . 2

loop_
_atom_site_aniso_label
_atom_site_aniso_U_11
_atom_site_aniso_U_22
_atom_site_aniso_U_33
_atom_site_aniso_U_23
_atom_site_aniso_U_13
_atom_site_aniso_U_12
Co1 0.0389(9) 0.0389(9) 0.0389(9) 0.0052(10) 0.0052(10) 0.0052(10)
Co2 0.0345(8) 0.0345(8) 0.0345(8) 0.0002(8) 0.0002(8) -0.0002(8)
O1 0.050(3) 0.050(3) 0.050(3) 0.000 0.000 0.000
O2 0.043(4) 0.043(4) 0.043(4) 0.000 0.000 0.000
O3 0.068(4) 0.068(4) 0.043(3) 0.000(2) 0.000(2) -0.021(4)
N4 0.065(4) 0.065(4) 0.047(3) 0.006(2) 0.006(2) -0.017(4)
C1 0.087(5) 0.087(5) 0.041(3) 0.000 0.000 -0.033(7)
C2 0.080(6) 0.080(6) 0.027(3) 0.000 0.000 -0.024(8)
C4 0.076(4) 0.076(4) 0.041(2) 0.011(3) 0.011(3) -0.016(6)
C5 0.076(9) 0.079(14) 0.028(5) -0.004(9) 0.012(6) -0.018(10)
O4 0.065(4) 0.065(4) 0.047(3) 0.006(2) 0.006(2) -0.017(4)
N3 0.068(4) 0.068(4) 0.043(3) 0.000(2) 0.000(2) -0.021(4)
C7 0.080(6) 0.080(6) 0.027(3) 0.000 0.000 -0.024(8)
C6 0.076(9) 0.079(14) 0.028(5) -0.004(9) 0.012(6) -0.018(10)
C3 0.076(4) 0.076(4) 0.041(2) 0.011(3) 0.011(3) -0.016(6)

loop_
_atom_type_symbol
_atom_type_description
_atom_type_scat_dispersion_real
_atom_type_scat_dispersion_imag
_atom_type_scat_source
C C 0.0181 0.0091 'International Tables Vol C Tables 4.2.6.8 and 6.1.1.4'
H H 0.0000 0.0000 'International Tables Vol C Tables 4.2.6.8 and 6.1.1.4'
Co Co -2.3653 3.6143 'International Tables Vol C Tables 4.2.6.8 and 6.1.1.4'
N N 0.0311 0.0180 'International Tables Vol C Tables 4.2.6.8 and 6.1.1.4'
O O 0.0492 0.0322 'International Tables Vol C Tables 4.2.6.8 and 6.1.1.4'

loop_
_exptl_crystal_face_index_h
_exptl_crystal_face_index_k
_exptl_crystal_face_index_l
_exptl_crystal_face_perp_dist
_exptl_oxdiff_crystal_face_indexfrac_h
_exptl_oxdiff_crystal_face_indexfrac_k
_exptl_oxdiff_crystal_face_indexfrac_l
_exptl_oxdiff_crystal_face_x
_exptl_oxdiff_crystal_face_y
_exptl_oxdiff_crystal_face_z
0 13 0 0.0610 -0.0038 13.0173 -0.0179 0.0286 -0.0980 0.9915
0 -13 0 0.0610 0.0038 -13.0173 0.0179 -0.0286 0.0980 -0.9915
-13 1 2 0.0570 -13.0157 0.9666 1.9756 0.3017 -0.9650 -0.0269
13 -1 -2 0.0530 13.0157 -0.9666 -1.9756 -0.3017 0.9650 0.0269
-9 7 -5 0.0521 -8.9968 6.9909 -5.0299 -0.2615 -0.7888 0.4688
2 0 13 0.0544 1.9692 -0.0063 13.0125 0.9633 0.3000 0.0026
-2 0 -13 0.0567 -1.9692 0.0063 -13.0125 -0.9633 -0.3000 -0.0026
5 -2 -12 0.0661 5.0345 -1.9795 -11.9959 -0.9714 0.2545 -0.1017
12 0 5 0.0559 11.9972 0.0260 5.0259 0.2428 0.9623 0.0884
-13 0 -4 0.0693 -13.0004 -0.0294 -4.0271 -0.1556 -1.0263 -0.0972

loop_
_geom_angle_atom_site_label_1
_geom_angle_atom_site_label_2
_geom_angle_atom_site_label_3
_geom_angle
_geom_angle_site_symmetry_1
_geom_angle_site_symmetry_3
O4 Co1 O4 105.6(5) . 60_455
O4 Co1 O4 105.6(5) . 83_455
O4 Co1 O4 105.6(5) 60_455 83_455
O4 Co1 O1 113.1(5) . .
O4 Co1 O1 113.1(5) 60_455 .
O4 Co1 O1 113.1(5) 83_455 .
O4 Co1 N4 16.1(5) . .
O4 Co1 N4 114.1(2) 60_455 .
O4 Co1 N4 114.1(2) 83_455 .
O1 Co1 N4 97.0(3) . .
O4 Co1 N4 114.1(2) . 60_455
O4 Co1 N4 16.1(5) 60_455 60_455
O4 Co1 N4 114.1(2) 83_455 60_455
O1 Co1 N4 97.0(3) . 60_455
N4 Co1 N4 118.53(11) . 60_455
O4 Co1 N4 114.1(2) . 83_455
O4 Co1 N4 114.1(2) 60_455 83_455
O4 Co1 N4 16.1(5) 83_455 83_455
O1 Co1 N4 97.0(3) . 83_455
N4 Co1 N4 118.53(11) . 83_455
N4 Co1 N4 118.53(11) 60_455 83_455
O3 Co2 O3 108.6(5) . 41_656
O3 Co2 O3 108.6(5) . 90_466
O3 Co2 O3 108.6(5) 41_656 90_466
O3 Co2 O2 110.3(5) . .
O3 Co2 O2 110.3(5) 41_656 .
O3 Co2 O2 110.3(5) 90_466 .
O3 Co2 N3 14.4(7) . .
O3 Co2 N3 115.5(3) 41_656 .
O3 Co2 N3 115.5(3) 90_466 .
O2 Co2 N3 95.9(6) . .
O3 Co2 N3 115.5(3) . 90_466
O3 Co2 N3 115.5(3) 41_656 90_466
O3 Co2 N3 14.4(7) 90_466 90_466
O2 Co2 N3 95.9(6) . 90_466
N3 Co2 N3 119.0(2) . 90_466
O3 Co2 N3 115.5(3) . 41_656
O3 Co2 N3 14.4(7) 41_656 41_656
O3 Co2 N3 115.5(3) 90_466 41_656
O2 Co2 N3 95.9(6) . 41_656
N3 Co2 N3 119.0(2) . 41_656
N3 Co2 N3 119.0(2) 90_466 41_656
Co1 O1 Co1 109.471(1) . 76_556
Co1 O1 Co1 109.471(1) . 74_456
Co1 O1 Co1 109.5 76_556 74_456
Co1 O1 Co1 109.5 . 3_565
Co1 O1 Co1 109.471(1) 76_556 3_565
Co1 O1 Co1 109.5 74_456 3_565
Co2 O2 Co2 109.5 3_565 76_557
Co2 O2 Co2 109.5 3_565 74_457
Co2 O2 Co2 109.471(1) 76_557 74_457
Co2 O2 Co2 109.471(1) 3_565 .
Co2 O2 Co2 109.471(1) 76_557 .
Co2 O2 Co2 109.471(1) 74_457 .
C2 O3 Co2 137.6(14) . .
N4 N4 C4 110.3(7) 3_565 .
N4 N4 Co1 118.2(3) 3_565 .
C4 N4 Co1 131.4(7) . .
C4 C1 C4 109.9(17) . 3_565
C4 C1 C3 169.3(15) . 3_565
C4 C1 C3 80.8(9) 3_565 3_565
C4 C1 C3 80.8(9) . .
C4 C1 C3 169.3(15) 3_565 .
C3 C1 C3 88.6(18) 3_565 .
C4 C1 C7 54.9(9) . .
C4 C1 C7 54.9(9) 3_565 .
C3 C1 C7 135.7(9) 3_565 .
C3 C1 C7 135.7(9) . .
C4 C1 C2 125.1(9) . .
C4 C1 C2 125.1(9) 3_565 .
C3 C1 C2 44.3(9) 3_565 .
C3 C1 C2 44.3(9) . .
C7 C1 C2 180.000(9) . .
O3 C2 O3 115(2) 3_565 .
O3 C2 C1 122.6(10) 3_565 .
O3 C2 C1 122.6(10) . .
N4 C4 C1 104.7(14) . .
N4 C4 C5 121.9(12) . 92_455
C1 C4 C5 121.8(15) . 92_455
N4 C4 C5 121.9(12) . .
C1 C4 C5 121.8(15) . .
C5 C4 C5 60(3) 92_455 .
C4 C5 C5 59.8(14) . 92_455
C7 O4 Co1 122.3(15) . .
N3 N3 C3 107.1(11) 3_565 .
N3 N3 Co2 119.4(6) 3_565 .
C3 N3 Co2 133.5(15) . .
O4 C7 O4 140(2) 3_565 .
O4 C7 C1 110.1(11) 3_565 .
O4 C7 C1 110.1(11) . .
N3 C3 C1 118.6(17) . .
N3 C3 C6 117.6(16) . .
C1 C3 C6 123.8(13) . .
N3 C3 C3 72.9(11) . 3_565
C1 C3 C3 45.7(9) . 3_565
C6 C3 C3 169.5(9) . 3_565

loop_
_geom_bond_atom_site_label_1
_geom_bond_atom_site_label_2
_geom_bond_distance
_geom_bond_site_symmetry_2
Co1 O4 1.914(12) .
Co1 O4 1.914(12) 60_455
Co1 O4 1.914(12) 83_455
Co1 O1 1.976(3) .
Co1 N4 2.032(13) .
Co1 N4 2.032(13) 60_455
Co1 N4 2.032(13) 83_455
Co2 O3 1.902(12) .
Co2 O3 1.902(12) 41_656
Co2 O3 1.902(12) 90_466
Co2 O2 1.919(3) .
Co2 N3 2.034(13) .
Co2 N3 2.034(13) 90_466
Co2 N3 2.034(13) 41_656
O1 Co1 1.976(3) 76_556
O1 Co1 1.976(3) 74_456
O1 Co1 1.976(3) 3_565
O2 Co2 1.919(3) 3_565
O2 Co2 1.919(3) 76_557
O2 Co2 1.919(3) 74_457
O3 C2 1.277(13) .
N4 N4 1.304(10) 3_565
N4 C4 1.309(9) .
C1 C4 1.352(9) .
C1 C4 1.352(9) 3_565
C1 C3 1.370(12) 3_565
C1 C3 1.370(12) .
C1 C7 1.478(13) .
C1 C2 1.484(9) .
C2 O3 1.277(13) 3_565
C4 C5 1.500(10) 92_455
C4 C5 1.500(10) .
C5 C5 1.51(6) 92_455
O4 C7 1.290(12) .
N3 N3 1.14(4) 3_565
N3 C3 1.316(13) .
C7 O4 1.290(12) 3_565
C6 C3 1.75(3) .
C3 C3 1.91(4) 3_565

loop_
_platon_squeeze_void_nr
_platon_squeeze_void_average_x
_platon_squeeze_void_average_y
_platon_squeeze_void_average_z
_platon_squeeze_void_volume
_platon_squeeze_void_count_electrons
_platon_squeeze_void_content
1 0.250 0.250 0.750 653 152 ' '
2 0.250 0.750 0.250 653 152 ' '
3 0.250 0.250 0.250 122 63 ' '
4 0.250 0.750 0.750 122 63 ' '
5 0.750 0.250 0.250 653 152 ' '
6 0.750 0.750 0.750 653 152 ' '
7 0.750 0.250 0.750 122 63 ' '
8 0.750 0.750 0.250 122 63 ' '
